data_1506688
loop_
_publ_author_name
'Onodera, Gen'
'Matsumoto, Hideyuki'
'Milton, Marilyn Daisy'
'Nishibayashi, Yoshiaki'
'Uemura, Sakae'

_publ_section_title
;
 Ruthenium-catalyzed formation of aryl(diphenyl)phosphine oxides by
 reactions of propargylic alcohols with diphenylphosphine oxide.
;
_journal_issue 18
_journal_name_full 'Organic letters'
_journal_page_first 4029
_journal_page_last 4032
_journal_paper_doi 10.1021/ol0515311
_journal_volume 7
_journal_year 2005
_chemical_formula_moiety 'C29 H24 O1.50 P '
_chemical_formula_sum 'C29 H24 O1.5 P'
_chemical_formula_weight 427.48
_space_group_IT_number 15
_symmetry_cell_setting monoclinic
_symmetry_Int_Tables_number 15
_symmetry_space_group_name_Hall '-C 2yc'
_symmetry_space_group_name_H-M 'C 1 2/c 1'
_cell_angle_alpha 90.0000
_cell_angle_beta 95.607(11)
_cell_angle_gamma 90.0000
_cell_formula_units_Z 8
_cell_length_a 22.652(8)
_cell_length_b 10.982(4)
_cell_length_c 18.713(4)
_cell_measurement_reflns_used 18573
_cell_measurement_temperature 296.1
_cell_measurement_theta_max 27.5
_cell_measurement_theta_min 1.1
_cell_volume 4633(3)
_computing_cell_refinement PROCESS-AUTO
_computing_data_collection PROCESS-AUTO
_computing_data_reduction CrystalStructure
_computing_publication_material 'CrystalStructure 3.7.0'
_computing_structure_refinement CRYSTALS
_computing_structure_solution SIR92
_diffrn_detector_area_resol_mean 10.00
_diffrn_measured_fraction_theta_full 0.994
_diffrn_measured_fraction_theta_max 0.996
_diffrn_measurement_device_type 'Rigaku RAXIS-RAPID'
_diffrn_measurement_method \w
_diffrn_radiation_type 'Mo K\a'
_diffrn_radiation_wavelength 0.71069
_diffrn_reflns_av_R_equivalents 0.032
_diffrn_reflns_limit_h_max 26
_diffrn_reflns_limit_h_min -29
_diffrn_reflns_limit_k_max 14
_diffrn_reflns_limit_k_min -14
_diffrn_reflns_limit_l_max 21
_diffrn_reflns_limit_l_min -24
_diffrn_reflns_number 20447
_diffrn_reflns_theta_full 27.50
_diffrn_reflns_theta_max 27.48
_exptl_absorpt_coefficient_mu 0.139
_exptl_absorpt_correction_T_max 0.946
_exptl_absorpt_correction_T_min 0.796
_exptl_absorpt_correction_type multi-scan
_exptl_absorpt_process_details
;
    Higashi, T. (1995). Program for Absorption Correction.
    Rigaku Corporation, Tokyo, Japan.
;
_exptl_crystal_colour white
_exptl_crystal_density_diffrn 1.226
_exptl_crystal_density_method 'not measured'
_exptl_crystal_description block
_exptl_crystal_F_000 1800.00
_exptl_crystal_size_max 0.70
_exptl_crystal_size_mid 0.60
_exptl_crystal_size_min 0.40
_refine_diff_density_max 0.29
_refine_diff_density_min -0.26
_refine_ls_extinction_method none
_refine_ls_goodness_of_fit_ref 7.312
_refine_ls_hydrogen_treatment refall
_refine_ls_number_parameters 381
_refine_ls_number_reflns 5288
_refine_ls_R_factor_gt 0.0466
_refine_ls_shift/su_max 0.2638
_refine_ls_structure_factor_coef F
_refine_ls_weighting_details 'w = 1.0'
_refine_ls_weighting_scheme unit
_refine_ls_wR_factor_ref 0.0581
_reflns_number_gt 4173
_reflns_number_total 5293
_reflns_threshold_expression F^2^>2.0\s(F^2^)
_cod_data_source_file ol0515311si20050630_050632.cif
_cod_data_source_block '_Nap-PO___________________'
_cod_original_formula_sum 'C29 H24 O1.50 P '
_cod_database_code 1506688

loop_
_symmetry_equiv_pos_site_id
_symmetry_equiv_pos_as_xyz
1 +X,+Y,+Z
2 -X,+Y,1/2-Z
3 -X,-Y,-Z
4 +X,-Y,1/2+Z
5 1/2+X,1/2+Y,+Z
6 1/2-X,1/2+Y,1/2-Z
7 1/2-X,1/2-Y,-Z
8 1/2+X,1/2-Y,1/2+Z

loop_
_atom_site_label
_atom_site_type_symbol
_atom_site_fract_x
_atom_site_fract_y
_atom_site_fract_z
_atom_site_U_iso_or_equiv
_atom_site_adp_type
_atom_site_occupancy
_atom_site_symmetry_multiplicity
_atom_site_calc_flag
_atom_site_refinement_flags
P(1) P 0.39383(3) 0.08201(6) 0.62066(3) 0.04039(15) Uani 1.00 1 d .
O(1) O 0.44904(6) 0.00960(16) 0.63546(9) 0.0506(4) Uani 1.00 1 d .
O(2) O 0.5000 -0.1414(3) 0.7500 0.0865(13) Uani 1.00 2 d S
C(1) C 0.39927(10) 0.2346(2) 0.65763(12) 0.0430(6) Uani 1.00 1 d .
C(2) C 0.41334(10) 0.2513(2) 0.73046(12) 0.0429(6) Uani 1.00 1 d .
C(3) C 0.41911(10) 0.3728(2) 0.75721(12) 0.0432(6) Uani 1.00 1 d .
C(4) C 0.43111(12) 0.3953(2) 0.83237(14) 0.0535(7) Uani 1.00 1 d .
C(5) C 0.43398(13) 0.5103(2) 0.85874(17) 0.0640(8) Uani 1.00 1 d .
C(6) C 0.42723(13) 0.6094(2) 0.81238(17) 0.0632(8) Uani 1.00 1 d .
C(7) C 0.41611(12) 0.5921(2) 0.73993(16) 0.0540(7) Uani 1.00 1 d .
C(8) C 0.41112(10) 0.4741(2) 0.70980(12) 0.0438(6) Uani 1.00 1 d .
C(9) C 0.39683(10) 0.4531(2) 0.63465(12) 0.0452(6) Uani 1.00 1 d .
C(10) C 0.39107(11) 0.3362(2) 0.61078(12) 0.0467(6) Uani 1.00 1 d .
C(11) C 0.42148(14) 0.1475(2) 0.78295(14) 0.0535(7) Uani 1.00 1 d .
C(12) C 0.38516(12) 0.5548(2) 0.58194(13) 0.0487(6) Uani 1.00 1 d .
C(13) C 0.42647(13) 0.6452(2) 0.57276(18) 0.0628(8) Uani 1.00 1 d .
C(14) C 0.41367(18) 0.7376(2) 0.5229(2) 0.0731(10) Uani 1.00 1 d .
C(15) C 0.3604(2) 0.7411(3) 0.48257(18) 0.0774(11) Uani 1.00 1 d .
C(16) C 0.31890(19) 0.6533(3) 0.49074(19) 0.0833(12) Uani 1.00 1 d .
C(17) C 0.33136(14) 0.5602(3) 0.54027(17) 0.0670(9) Uani 1.00 1 d .
C(18) C 0.37503(11) 0.0965(2) 0.52503(12) 0.0428(5) Uani 1.00 1 d .
C(19) C 0.31783(12) 0.1156(3) 0.49331(16) 0.0635(8) Uani 1.00 1 d .
C(20) C 0.30766(17) 0.1226(3) 0.41899(18) 0.0797(11) Uani 1.00 1 d .
C(21) C 0.35393(18) 0.1100(3) 0.37659(17) 0.0756(10) Uani 1.00 1 d .
C(22) C 0.40985(17) 0.0913(2) 0.40743(17) 0.0674(9) Uani 1.00 1 d .
C(23) C 0.42093(12) 0.0843(2) 0.48153(14) 0.0533(7) Uani 1.00 1 d .
C(24) C 0.33063(10) 0.0097(2) 0.65509(12) 0.0427(5) Uani 1.00 1 d .
C(25) C 0.28280(13) 0.0720(2) 0.67670(19) 0.0641(9) Uani 1.00 1 d .
C(26) C 0.23566(13) 0.0092(4) 0.7014(2) 0.0809(12) Uani 1.00 1 d .
C(27) C 0.23667(14) -0.1150(3) 0.70442(19) 0.0753(11) Uani 1.00 1 d .
C(28) C 0.28359(14) -0.1771(3) 0.68317(18) 0.0662(9) Uani 1.00 1 d .
C(29) C 0.33037(12) -0.1157(2) 0.65868(14) 0.0522(7) Uani 1.00 1 d .
H(1) H 0.3826(10) 0.320(2) 0.5601(13) 0.049(7) Uiso 1.00 1 c .
H(2) H 0.4136(12) 0.663(2) 0.7097(15) 0.069(9) Uiso 1.00 1 c .
H(3) H 0.4329(13) 0.693(3) 0.8317(16) 0.082(10) Uiso 1.00 1 c .
H(4) H 0.4439(12) 0.527(2) 0.9138(16) 0.075(9) Uiso 1.00 1 c .
H(5) H 0.4414(13) 0.327(2) 0.8645(16) 0.071(9) Uiso 1.00 1 c .
H(6) H 0.4611(13) 0.152(2) 0.8112(15) 0.069(8) Uiso 1.00 1 c .
H(7) H 0.3846(13) 0.145(2) 0.8153(16) 0.076(9) Uiso 1.00 1 c .
H(8) H 0.4189(12) 0.077(2) 0.7655(15) 0.061(8) Uiso 1.00 1 c .
H(9) H 0.4674(14) 0.644(3) 0.5979(17) 0.086(10) Uiso 1.00 1 c .
H(10) H 0.4448(17) 0.796(3) 0.518(2) 0.115(14) Uiso 1.00 1 c .
H(11) H 0.3522(15) 0.805(3) 0.4478(19) 0.097(11) Uiso 1.00 1 c .
H(12) H 0.2837(16) 0.657(3) 0.4562(19) 0.101(12) Uiso 1.00 1 c .
H(13) H 0.3028(13) 0.502(2) 0.5469(15) 0.068(9) Uiso 1.00 1 c .
H(14) H 0.4645(12) 0.073(2) 0.5037(14) 0.065(8) Uiso 1.00 1 c .
H(15) H 0.4525(17) 0.088(3) 0.383(2) 0.117(13) Uiso 1.00 1 c .
H(16) H 0.3445(14) 0.112(3) 0.3220(18) 0.087(10) Uiso 1.00 1 c .
H(17) H 0.2707(16) 0.139(3) 0.400(2) 0.104(13) Uiso 1.00 1 c .
H(18) H 0.2869(12) 0.127(2) 0.5271(15) 0.065(8) Uiso 1.00 1 c .
H(19) H 0.2811(12) 0.152(2) 0.6708(15) 0.061(8) Uiso 1.00 1 c .
H(20) H 0.2041(16) 0.059(3) 0.7096(19) 0.101(12) Uiso 1.00 1 c .
H(21) H 0.2038(16) -0.160(3) 0.7159(19) 0.104(12) Uiso 1.00 1 c .
H(22) H 0.2829(13) -0.262(3) 0.6839(16) 0.074(9) Uiso 1.00 1 c .
H(23) H 0.3575(12) -0.154(2) 0.6492(15) 0.062(9) Uiso 1.00 1 c .
H(24) H 0.5134(18) -0.109(3) 0.7810(19) 0.094(14) Uiso 1.00 1 c .

loop_
_atom_site_aniso_label
_atom_site_aniso_U_11
_atom_site_aniso_U_22
_atom_site_aniso_U_33
_atom_site_aniso_U_12
_atom_site_aniso_U_13
_atom_site_aniso_U_23
P(1) 0.0402(2) 0.0384(3) 0.0426(3) 0.0021(2) 0.0039(2) -0.0005(2)
O(1) 0.0441(8) 0.0492(9) 0.0580(10) 0.0072(7) 0.0025(7) -0.0006(8)
O(2) 0.126(3) 0.0483(18) 0.082(2) 0.0000 -0.008(2) 0.0000
C(1) 0.0471(12) 0.0360(11) 0.0456(12) 0.0000(9) 0.0028(9) -0.0007(9)
C(2) 0.0400(11) 0.0436(12) 0.0450(12) 0.0014(9) 0.0035(9) 0.0010(9)
C(3) 0.0367(11) 0.0466(12) 0.0462(12) -0.0035(9) 0.0040(9) -0.0041(10)
C(4) 0.0548(15) 0.0572(16) 0.0483(14) -0.0095(12) 0.0034(11) -0.0031(12)
C(5) 0.0680(18) 0.0690(19) 0.0549(16) -0.0149(15) 0.0053(13) -0.0159(14)
C(6) 0.0663(17) 0.0531(16) 0.0694(18) -0.0066(13) 0.0029(14) -0.0186(14)
C(7) 0.0518(14) 0.0436(13) 0.0660(17) -0.0014(11) 0.0027(12) -0.0045(12)
C(8) 0.0369(11) 0.0421(12) 0.0522(13) -0.0011(9) 0.0029(9) -0.0031(10)
C(9) 0.0426(12) 0.0407(12) 0.0518(13) -0.0003(9) 0.0022(10) 0.0026(10)
C(10) 0.0553(14) 0.0421(12) 0.0418(12) 0.0017(10) 0.0007(10) -0.0003(10)
C(11) 0.0677(18) 0.0452(14) 0.0467(14) 0.0022(13) 0.0017(12) 0.0037(11)
C(12) 0.0565(14) 0.0394(12) 0.0500(13) 0.0038(10) 0.0051(11) 0.0013(10)
C(13) 0.0585(16) 0.0507(15) 0.080(2) 0.0002(13) 0.0121(15) 0.0080(14)
C(14) 0.092(2) 0.0469(16) 0.085(2) 0.0017(16) 0.031(2) 0.0126(15)
C(15) 0.121(3) 0.0567(18) 0.0563(18) 0.021(2) 0.0164(19) 0.0144(15)
C(16) 0.096(2) 0.086(2) 0.063(2) 0.015(2) -0.0175(18) 0.0127(18)
C(17) 0.0712(19) 0.0658(19) 0.0609(17) -0.0065(16) -0.0099(14) 0.0101(14)
C(18) 0.0505(12) 0.0380(11) 0.0400(11) -0.0023(9) 0.0054(9) -0.0010(9)
C(19) 0.0527(15) 0.086(2) 0.0518(15) 0.0002(15) 0.0027(12) 0.0048(15)
C(20) 0.072(2) 0.106(2) 0.0573(18) -0.008(2) -0.0141(16) 0.0128(18)
C(21) 0.106(2) 0.073(2) 0.0469(16) -0.0126(19) 0.0060(17) 0.0036(15)
C(22) 0.093(2) 0.0573(17) 0.0559(16) -0.0029(16) 0.0262(16) -0.0008(13)
C(23) 0.0586(15) 0.0454(13) 0.0577(15) 0.0012(11) 0.0141(12) -0.0003(11)
C(24) 0.0403(11) 0.0484(13) 0.0396(11) 0.0010(9) 0.0040(9) -0.0003(9)
C(25) 0.0556(16) 0.0568(17) 0.082(2) 0.0072(13) 0.0158(14) -0.0057(15)
C(26) 0.0481(16) 0.105(3) 0.093(2) 0.0070(18) 0.0242(16) -0.006(2)
C(27) 0.0527(17) 0.100(2) 0.073(2) -0.0206(18) 0.0102(15) 0.0111(19)
C(28) 0.0694(19) 0.0626(19) 0.0663(18) -0.0136(15) 0.0052(14) 0.0129(15)
C(29) 0.0521(15) 0.0498(14) 0.0550(15) 0.0031(12) 0.0074(11) 0.0057(11)

loop_
_atom_type_symbol
_atom_type_description
_atom_type_scat_dispersion_real
_atom_type_scat_dispersion_imag
_atom_type_scat_source
C C 0.003 0.002
;
International Tables for Crystallography
(1992, Vol. C, Tables 4.2.6.8 and 6.1.1.4)
;
H H 0.000 0.000
;
International Tables for Crystallography
(1992, Vol. C, Table 6.1.1.4)
;
O O 0.011 0.006
;
International Tables for Crystallography
(1992, Vol. C, Tables 4.2.6.8 and 6.1.1.4)
;
P P 0.102 0.094
;
International Tables for Crystallography
(1992, Vol. C, Tables 4.2.6.8 and 6.1.1.4)
;

loop_
_geom_angle_atom_site_label_1
_geom_angle_atom_site_label_2
_geom_angle_atom_site_label_3
_geom_angle
_geom_angle_site_symmetry_3
O(1) P(1) C(1) 113.53(10) .
O(1) P(1) C(18) 110.17(10) .
O(1) P(1) C(24) 112.31(10) .
C(1) P(1) C(18) 107.31(10) .
C(1) P(1) C(24) 107.25(11) .
C(18) P(1) C(24) 105.86(10) .
P(1) C(1) C(2) 119.99(17) .
P(1) C(1) C(10) 119.39(17) .
C(2) C(1) C(10) 120.6(2) .
C(1) C(2) C(3) 118.3(2) .
C(1) C(2) C(11) 123.1(2) .
C(3) C(2) C(11) 118.6(2) .
C(2) C(3) C(4) 120.6(2) .
C(2) C(3) C(8) 120.7(2) .
C(4) C(3) C(8) 118.7(2) .
C(3) C(4) C(5) 121.2(2) .
C(4) C(5) C(6) 120.2(2) .
C(5) C(6) C(7) 120.5(2) .
C(6) C(7) C(8) 121.5(2) .
C(3) C(8) C(7) 117.9(2) .
C(3) C(8) C(9) 119.3(2) .
C(7) C(8) C(9) 122.8(2) .
C(8) C(9) C(10) 118.7(2) .
C(8) C(9) C(12) 122.4(2) .
C(10) C(9) C(12) 118.9(2) .
C(1) C(10) C(9) 122.4(2) .
C(9) C(12) C(13) 122.6(2) .
C(9) C(12) C(17) 119.5(2) .
C(13) C(12) C(17) 117.9(2) .
C(12) C(13) C(14) 120.5(2) .
C(13) C(14) C(15) 120.6(3) .
C(14) C(15) C(16) 120.1(3) .
C(15) C(16) C(17) 119.7(3) .
C(12) C(17) C(16) 121.2(3) .
P(1) C(18) C(19) 123.9(2) .
P(1) C(18) C(23) 117.07(18) .
C(19) C(18) C(23) 119.0(2) .
C(18) C(19) C(20) 119.6(2) .
C(19) C(20) C(21) 120.5(3) .
C(20) C(21) C(22) 120.0(3) .
C(21) C(22) C(23) 120.3(3) .
C(18) C(23) C(22) 120.5(2) .
P(1) C(24) C(25) 124.0(2) .
P(1) C(24) C(29) 117.58(19) .
C(25) C(24) C(29) 118.4(2) .
C(24) C(25) C(26) 120.3(3) .
C(25) C(26) C(27) 120.0(3) .
C(26) C(27) C(28) 120.1(3) .
C(27) C(28) C(29) 120.3(3) .
C(24) C(29) C(28) 120.9(2) .
H(24) O(2) H(24) 120(4) 65602
C(3) C(4) H(5) 119.2(18) .
C(5) C(4) H(5) 119.3(18) .
C(4) C(5) H(4) 121.1(17) .
C(6) C(5) H(4) 118.6(17) .
C(5) C(6) H(3) 119.7(18) .
C(7) C(6) H(3) 119.7(18) .
C(6) C(7) H(2) 117.9(17) .
C(8) C(7) H(2) 120.5(17) .
C(1) C(10) H(1) 117.6(15) .
C(9) C(10) H(1) 120.0(15) .
C(2) C(11) H(6) 111.1(17) .
C(2) C(11) H(7) 109.7(16) .
C(2) C(11) H(8) 117(2) .
H(6) C(11) H(7) 114(2) .
H(6) C(11) H(8) 106(2) .
H(7) C(11) H(8) 99(2) .
C(12) C(13) H(9) 122.6(19) .
C(14) C(13) H(9) 116.7(19) .
C(13) C(14) H(10) 116(2) .
C(15) C(14) H(10) 123(2) .
C(14) C(15) H(11) 120(2) .
C(16) C(15) H(11) 120(2) .
C(15) C(16) H(12) 115(2) .
C(17) C(16) H(12) 125(2) .
C(12) C(17) H(13) 118.9(18) .
C(16) C(17) H(13) 119.9(18) .
C(18) C(19) H(18) 115.6(15) .
C(20) C(19) H(18) 124.8(15) .
C(19) C(20) H(17) 117(2) .
C(21) C(20) H(17) 122(2) .
C(20) C(21) H(16) 118.3(18) .
C(22) C(21) H(16) 121.7(18) .
C(21) C(22) H(15) 130.4(19) .
C(23) C(22) H(15) 109.1(19) .
C(18) C(23) H(14) 120.9(15) .
C(22) C(23) H(14) 118.5(15) .
C(24) C(25) H(19) 118.9(19) .
C(26) C(25) H(19) 120.5(19) .
C(25) C(26) H(20) 113(2) .
C(27) C(26) H(20) 127(2) .
C(26) C(27) H(21) 122(2) .
C(28) C(27) H(21) 118(2) .
C(27) C(28) H(22) 118.9(19) .
C(29) C(28) H(22) 120.7(19) .
C(24) C(29) H(23) 121(2) .
C(28) C(29) H(23) 118(2) .

loop_
_geom_bond_atom_site_label_1
_geom_bond_atom_site_label_2
_geom_bond_distance
_geom_bond_site_symmetry_2
P(1) O(1) 1.4851(17) .
P(1) C(1) 1.812(2) .
P(1) C(18) 1.806(2) .
P(1) C(24) 1.810(2) .
C(1) C(2) 1.381(3) .
C(1) C(10) 1.420(3) .
C(2) C(3) 1.427(3) .
C(2) C(11) 1.504(3) .
C(3) C(4) 1.428(3) .
C(3) C(8) 1.423(3) .
C(4) C(5) 1.356(4) .
C(5) C(6) 1.391(4) .
C(6) C(7) 1.368(4) .
C(7) C(8) 1.414(3) .
C(8) C(9) 1.431(3) .
C(9) C(10) 1.361(3) .
C(9) C(12) 1.497(3) .
C(12) C(13) 1.387(4) .
C(12) C(17) 1.382(4) .
C(13) C(14) 1.389(4) .
C(14) C(15) 1.359(5) .
C(15) C(16) 1.366(5) .
C(16) C(17) 1.391(5) .
C(18) C(19) 1.387(3) .
C(18) C(23) 1.388(3) .
C(19) C(20) 1.389(4) .
C(20) C(21) 1.382(5) .
C(21) C(22) 1.355(5) .
C(22) C(23) 1.387(4) .
C(24) C(25) 1.375(4) .
C(24) C(29) 1.379(3) .
C(25) C(26) 1.387(5) .
C(26) C(27) 1.365(6) .
C(27) C(28) 1.355(5) .
C(28) C(29) 1.372(4) .
O(2) H(24) 0.72(3) .
O(2) H(24) 0.72(3) 65602
C(4) H(5) 0.97(3) .
C(5) H(4) 1.05(3) .
C(6) H(3) 0.99(3) .
C(7) H(2) 0.96(3) .
C(10) H(1) 0.97(2) .
C(11) H(6) 1.00(2) .
C(11) H(7) 1.08(3) .
C(11) H(8) 0.84(3) .
C(13) H(9) 1.00(3) .
C(14) H(10) 0.96(4) .
C(15) H(11) 0.96(3) .
C(16) H(12) 0.98(3) .
C(17) H(13) 0.93(3) .
C(19) H(18) 1.00(2) .
C(20) H(17) 0.89(3) .
C(21) H(16) 1.02(3) .
C(22) H(15) 1.11(4) .
C(23) H(14) 1.04(2) .
C(25) H(19) 0.89(3) .
C(26) H(20) 0.93(3) .
C(27) H(21) 0.93(3) .
C(28) H(22) 0.94(3) .
C(29) H(23) 0.78(2) .

loop_
_geom_contact_atom_site_label_1
_geom_contact_atom_site_label_2
_geom_contact_distance
_geom_contact_site_symmetry_2
O(1) O(2) 2.862(2) .
O(1) C(11) 3.515(3) 65602
O(1) C(22) 3.548(4) 65603
O(2) O(1) 2.862(2) .
O(2) O(1) 2.862(2) 65602
O(2) C(6) 3.456(4) 54501
O(2) C(6) 3.456(4) 64602
O(2) C(7) 3.485(4) 54501
O(2) C(7) 3.485(4) 64602
C(6) O(2) 3.456(4) 56501
C(7) O(2) 3.485(4) 56501
C(11) O(1) 3.515(3) 65602
C(11) C(22) 3.534(4) 55504
C(22) O(1) 3.548(4) 65603
C(22) C(11) 3.534(4) 55404
P(1) H(6) 3.49(2) 65602
P(1) H(24) 3.38(3) 65602
O(1) H(6) 2.68(2) 65602
O(1) H(8) 3.44(2) 65602
O(1) H(10) 3.21(4) 54501
O(1) H(14) 3.53(2) 65603
O(1) H(15) 2.53(3) 65603
O(1) H(24) 3.23(3) .
O(1) H(24) 2.14(3) 65602
O(2) H(2) 2.96(2) 54501
O(2) H(2) 2.96(2) 64602
O(2) H(3) 2.90(3) 54501
O(2) H(3) 2.90(3) 64602
O(2) H(6) 3.55(3) .
O(2) H(6) 3.55(3) 65602
O(2) H(8) 3.05(3) .
O(2) H(8) 3.05(3) 65602
O(2) H(15) 2.87(4) 65603
O(2) H(15) 2.87(3) 55504
O(2) H(23) 3.58(2) .
O(2) H(23) 3.58(2) 65602
C(1) H(6) 3.29(3) 65602
C(2) H(6) 3.21(3) 65602
C(2) H(21) 3.09(3) 55606
C(3) H(20) 3.57(3) 55606
C(3) H(21) 2.90(3) 55606
C(4) H(20) 3.57(3) 55606
C(4) H(21) 3.16(3) 55606
C(5) H(9) 2.73(3) 65602
C(5) H(20) 3.31(3) 55606
C(6) H(9) 2.81(3) 65602
C(6) H(16) 3.60(3) 56504
C(6) H(20) 3.01(3) 55606
C(7) H(20) 2.99(3) 55606
C(7) H(22) 3.49(3) 56501
C(7) H(23) 3.47(2) 56501
C(8) H(20) 3.28(3) 55606
C(8) H(21) 3.40(3) 55606
C(11) H(6) 3.33(3) 65602
C(11) H(15) 3.23(3) 55504
C(11) H(16) 3.46(3) 55504
C(11) H(21) 3.54(3) 55606
C(11) H(24) 3.50(3) .
C(11) H(24) 3.44(3) 65602
C(12) H(23) 3.52(3) 56501
C(13) H(3) 3.54(3) 65602
C(13) H(4) 3.20(2) 65602
C(13) H(4) 3.58(3) 56404
C(13) H(23) 3.13(3) 56501
C(14) H(5) 3.17(3) 56404
C(14) H(14) 3.53(2) 66603
C(14) H(23) 3.04(3) 56501
C(15) H(5) 3.10(3) 56404
C(15) H(7) 3.47(3) 56404
C(15) H(23) 3.33(2) 56501
C(16) H(12) 3.34(3) 56607
C(17) H(17) 3.44(3) 55607
C(17) H(18) 3.51(2) 55607
C(17) H(22) 3.58(3) 56501
C(18) H(11) 3.53(3) 54501
C(19) H(13) 3.05(2) 55607
C(20) H(13) 2.97(3) 55607
C(20) H(19) 3.51(2) 55607
C(21) H(3) 2.98(3) 56404
C(21) H(7) 3.13(3) 55404
C(21) H(8) 3.36(3) 55404
C(22) H(3) 2.84(3) 56404
C(22) H(6) 3.48(3) 55404
C(22) H(7) 3.13(3) 55404
C(22) H(8) 3.26(3) 55404
C(22) H(11) 3.51(3) 54501
C(22) H(24) 3.50(4) 55404
C(23) H(10) 3.28(4) 54501
C(23) H(10) 3.31(3) 66603
C(23) H(11) 3.47(3) 54501
C(23) H(14) 3.11(2) 65603
C(24) H(16) 3.39(3) 55504
C(25) H(16) 3.56(3) 55504
C(25) H(21) 3.56(3) 55606
C(26) H(12) 3.46(3) 55607
C(26) H(16) 3.44(3) 55504
C(26) H(22) 3.36(3) 55606
C(27) H(12) 3.03(3) 55607
C(27) H(16) 3.12(3) 55504
C(27) H(19) 3.51(3) 54606
C(28) H(2) 3.43(2) 54501
C(28) H(12) 2.90(3) 55607
C(28) H(16) 2.91(3) 55504
C(28) H(20) 3.52(3) 54606
C(29) H(2) 3.17(2) 54501
C(29) H(12) 3.23(3) 55607
C(29) H(16) 3.04(3) 55504
H(2) O(2) 2.96(2) 56501
H(2) C(28) 3.43(2) 56501
H(2) C(29) 3.17(2) 56501
H(2) H(20) 3.39(4) 55606
H(2) H(22) 3.07(4) 56501
H(2) H(23) 2.59(4) 56501
H(2) H(24) 3.55(4) 56501
H(2) H(24) 3.00(4) 66602
H(3) O(2) 2.90(3) 56501
H(3) C(13) 3.54(3) 65602
H(3) C(21) 2.98(3) 56504
H(3) C(22) 2.84(3) 56504
H(3) H(9) 2.56(4) 65602
H(3) H(15) 2.62(5) 56504
H(3) H(16) 2.93(4) 56504
H(3) H(20) 3.45(4) 55606
H(3) H(24) 3.05(5) 56501
H(3) H(24) 3.34(5) 66602
H(4) C(13) 3.20(2) 65602
H(4) C(13) 3.58(3) 56504
H(4) H(9) 2.41(4) 65602
H(5) C(14) 3.17(3) 56504
H(5) C(15) 3.10(3) 56504
H(5) H(10) 3.18(4) 56504
H(5) H(11) 3.04(4) 56504
H(5) H(21) 3.48(4) 55606
H(6) P(1) 3.49(2) 65602
H(6) O(1) 2.68(2) 65602
H(6) O(2) 3.55(3) .
H(6) C(1) 3.29(2) 65602
H(6) C(2) 3.21(3) 65602
H(6) C(11) 3.33(3) 65602
H(6) C(22) 3.48(3) 55504
H(6) H(6) 3.02(4) 65602
H(6) H(8) 3.30(4) 65602
H(6) H(15) 2.97(4) 55504
H(6) H(24) 3.17(4) .
H(6) H(24) 3.42(4) 65602
H(7) C(15) 3.47(3) 56504
H(7) C(21) 3.13(3) 55504
H(7) C(22) 3.13(3) 55504
H(7) H(11) 2.71(4) 56504
H(7) H(15) 3.18(4) 55504
H(7) H(16) 2.97(4) 55504
H(7) H(21) 2.96(4) 55606
H(8) O(1) 3.44(2) 65602
H(8) O(2) 3.05(3) .
H(8) C(21) 3.36(3) 55504
H(8) C(22) 3.26(3) 55504
H(8) H(6) 3.30(4) 65602
H(8) H(15) 2.89(4) 55504
H(8) H(16) 2.94(4) 55504
H(8) H(24) 2.95(5) .
H(8) H(24) 2.74(5) 65602
H(9) C(5) 2.73(3) 65602
H(9) C(6) 2.81(3) 65602
H(9) H(3) 2.56(4) 65602
H(9) H(4) 2.41(4) 65602
H(9) H(15) 3.46(5) 66603
H(9) H(23) 3.54(4) 56501
H(9) H(24) 3.54(4) 66602
H(10) O(1) 3.21(4) 56501
H(10) C(23) 3.28(4) 56501
H(10) C(23) 3.31(3) 66603
H(10) H(5) 3.18(5) 56404
H(10) H(14) 3.09(5) 56501
H(10) H(14) 2.58(4) 66603
H(10) H(15) 3.10(5) 66603
H(10) H(23) 3.34(5) 56501
H(11) C(18) 3.53(3) 56501
H(11) C(22) 3.51(3) 56501
H(11) C(23) 3.47(3) 56501
H(11) H(5) 3.04(4) 56404
H(11) H(7) 2.71(4) 56404
H(11) H(21) 3.57(5) 55607
H(12) C(16) 3.34(3) 56607
H(12) C(26) 3.46(3) 55607
H(12) C(27) 3.03(3) 55607
H(12) C(28) 2.90(3) 55607
H(12) C(29) 3.23(3) 55607
H(12) H(12) 3.11(5) 56607
H(12) H(18) 3.53(4) 55607
H(12) H(21) 3.26(5) 55607
H(12) H(22) 3.12(4) 55607
H(12) H(23) 3.59(4) 55607
H(13) C(19) 3.05(2) 55607
H(13) C(20) 2.97(3) 55607
H(13) H(17) 2.54(5) 55607
H(13) H(18) 2.74(4) 55607
H(14) O(1) 3.53(2) 65603
H(14) C(14) 3.53(2) 66603
H(14) C(23) 3.11(2) 65603
H(14) H(10) 3.09(5) 54501
H(14) H(10) 2.58(4) 66603
H(14) H(14) 2.28(4) 65603
H(14) H(15) 3.21(4) 65603
H(15) O(1) 2.53(3) 65603
H(15) O(2) 2.87(3) 65603
H(15) C(11) 3.23(3) 55404
H(15) H(3) 2.62(5) 56404
H(15) H(6) 2.97(4) 55404
H(15) H(7) 3.18(4) 55404
H(15) H(8) 2.89(4) 55404
H(15) H(9) 3.46(5) 66603
H(15) H(10) 3.10(5) 66603
H(15) H(14) 3.21(4) 65603
H(15) H(24) 3.25(5) 65603
H(15) H(24) 2.48(5) 55404
H(16) C(6) 3.60(3) 56404
H(16) C(11) 3.46(3) 55404
H(16) C(24) 3.39(3) 55404
H(16) C(25) 3.56(3) 55404
H(16) C(26) 3.44(3) 55404
H(16) C(27) 3.12(3) 55404
H(16) C(28) 2.91(3) 55404
H(16) C(29) 3.04(3) 55404
H(16) H(3) 2.93(4) 56404
H(16) H(7) 2.97(4) 55404
H(16) H(8) 2.94(4) 55404
H(16) H(22) 3.26(4) 55404
H(16) H(23) 3.31(4) 55404
H(17) C(17) 3.44(3) 55607
H(17) H(13) 2.54(5) 55607
H(17) H(18) 3.24(4) 55607
H(17) H(19) 2.84(4) 55607
H(18) C(17) 3.51(2) 55607
H(18) H(12) 3.53(4) 55607
H(18) H(13) 2.74(4) 55607
H(18) H(17) 3.24(4) 55607
H(18) H(18) 3.29(4) 55607
H(19) C(20) 3.51(2) 55607
H(19) C(27) 3.51(3) 55606
H(19) H(17) 2.84(4) 55607
H(19) H(21) 2.95(4) 55606
H(19) H(22) 3.34(4) 55606
H(20) C(3) 3.57(3) 54606
H(20) C(4) 3.57(3) 54606
H(20) C(5) 3.31(3) 54606
H(20) C(6) 3.01(3) 54606
H(20) C(7) 2.99(3) 54606
H(20) C(8) 3.28(3) 54606
H(20) C(28) 3.52(3) 55606
H(20) H(2) 3.39(4) 54606
H(20) H(3) 3.45(4) 54606
H(20) H(22) 2.79(4) 55606
H(21) C(2) 3.09(3) 54606
H(21) C(3) 2.90(3) 54606
H(21) C(4) 3.16(3) 54606
H(21) C(8) 3.40(3) 54606
H(21) C(11) 3.54(3) 54606
H(21) C(25) 3.56(3) 54606
H(21) H(5) 3.48(4) 54606
H(21) H(7) 2.96(4) 54606
H(21) H(11) 3.57(5) 55607
H(21) H(12) 3.26(5) 55607
H(21) H(19) 2.95(4) 54606
H(22) C(7) 3.49(3) 54501
H(22) C(17) 3.58(3) 54501
H(22) C(26) 3.36(3) 54606
H(22) H(2) 3.07(4) 54501
H(22) H(12) 3.12(4) 55607
H(22) H(16) 3.26(4) 55504
H(22) H(19) 3.34(4) 54606
H(22) H(20) 2.79(4) 54606
H(23) O(2) 3.58(2) .
H(23) C(7) 3.47(2) 54501
H(23) C(12) 3.52(3) 54501
H(23) C(13) 3.13(3) 54501
H(23) C(14) 3.04(3) 54501
H(23) C(15) 3.33(2) 54501
H(23) H(2) 2.59(4) 54501
H(23) H(9) 3.54(4) 54501
H(23) H(10) 3.34(5) 54501
H(23) H(12) 3.59(4) 55607
H(23) H(16) 3.31(4) 55504
H(23) H(24) 3.12(4) 65602
H(24) P(1) 3.38(3) 65602
H(24) O(1) 3.23(3) .
H(24) O(1) 2.14(3) 65602
H(24) C(11) 3.50(3) .
H(24) C(11) 3.44(3) 65602
H(24) C(22) 3.50(4) 55504
H(24) H(2) 3.55(4) 54501
H(24) H(2) 3.00(4) 64602
H(24) H(3) 3.05(5) 54501
H(24) H(3) 3.34(5) 64602
H(24) H(6) 3.17(4) .
H(24) H(6) 3.42(4) 65602
H(24) H(8) 2.95(5) .
H(24) H(8) 2.74(5) 65602
H(24) H(9) 3.54(4) 64602
H(24) H(15) 3.25(5) 65603
H(24) H(15) 2.48(5) 55504
H(24) H(23) 3.12(4) 65602

loop_
_geom_torsion_atom_site_label_1
_geom_torsion_atom_site_label_2
_geom_torsion_atom_site_label_3
_geom_torsion_atom_site_label_4
_geom_torsion
O(1) P(1) C(1) C(2) -57.9(2)
O(1) P(1) C(1) C(10) 119.79(19)
O(1) P(1) C(18) C(19) 154.4(2)
O(1) P(1) C(18) C(23) -23.9(2)
O(1) P(1) C(24) C(25) 151.3(2)
O(1) P(1) C(24) C(29) -29.7(2)
C(1) P(1) C(18) C(19) -81.6(2)
C(1) P(1) C(18) C(23) 100.2(2)
C(18) P(1) C(1) C(2) -179.92(14)
C(18) P(1) C(1) C(10) -2.2(2)
C(1) P(1) C(24) C(25) 25.9(2)
C(1) P(1) C(24) C(29) -155.12(19)
C(24) P(1) C(1) C(2) 66.7(2)
C(24) P(1) C(1) C(10) -115.55(19)
C(18) P(1) C(24) C(25) -88.4(2)
C(18) P(1) C(24) C(29) 90.5(2)
C(24) P(1) C(18) C(19) 32.7(2)
C(24) P(1) C(18) C(23) -145.51(19)
P(1) C(1) C(2) C(3) 177.99(17)
P(1) C(1) C(2) C(11) -3.4(3)
P(1) C(1) C(10) C(9) -177.38(19)
C(2) C(1) C(10) C(9) 0.3(3)
C(10) C(1) C(2) C(3) 0.3(3)
C(10) C(1) C(2) C(11) 178.9(2)
C(1) C(2) C(3) C(4) 177.3(2)
C(1) C(2) C(3) C(8) -0.6(3)
C(11) C(2) C(3) C(4) -1.3(3)
C(11) C(2) C(3) C(8) -179.3(2)
C(2) C(3) C(4) C(5) -176.9(2)
C(2) C(3) C(8) C(7) 178.6(2)
C(2) C(3) C(8) C(9) 0.4(3)
C(4) C(3) C(8) C(7) 0.6(3)
C(4) C(3) C(8) C(9) -177.6(2)
C(8) C(3) C(4) C(5) 1.1(3)
C(3) C(4) C(5) C(6) -2.2(4)
C(4) C(5) C(6) C(7) 1.7(4)
C(5) C(6) C(7) C(8) -0.0(4)
C(6) C(7) C(8) C(3) -1.1(3)
C(6) C(7) C(8) C(9) 177.0(2)
C(3) C(8) C(9) C(10) 0.3(3)
C(3) C(8) C(9) C(12) 177.3(2)
C(7) C(8) C(9) C(10) -177.9(2)
C(7) C(8) C(9) C(12) -0.9(3)
C(8) C(9) C(10) C(1) -0.6(3)
C(8) C(9) C(12) C(13) 58.4(3)
C(8) C(9) C(12) C(17) -121.7(2)
C(10) C(9) C(12) C(13) -124.6(2)
C(10) C(9) C(12) C(17) 55.3(3)
C(12) C(9) C(10) C(1) -177.7(2)
C(9) C(12) C(13) C(14) 179.8(2)
C(9) C(12) C(17) C(16) 180.0(2)
C(13) C(12) C(17) C(16) -0.1(3)
C(17) C(12) C(13) C(14) -0.2(4)
C(12) C(13) C(14) C(15) 0.2(4)
C(13) C(14) C(15) C(16) 0.0(4)
C(14) C(15) C(16) C(17) -0.3(5)
C(15) C(16) C(17) C(12) 0.3(5)
P(1) C(18) C(19) C(20) -178.5(2)
P(1) C(18) C(23) C(22) 178.4(2)
C(19) C(18) C(23) C(22) 0.1(2)
C(23) C(18) C(19) C(20) -0.3(3)
C(18) C(19) C(20) C(21) 0.4(5)
C(19) C(20) C(21) C(22) -0.4(5)
C(20) C(21) C(22) C(23) 0.2(4)
C(21) C(22) C(23) C(18) -0.1(3)
P(1) C(24) C(25) C(26) 178.9(2)
P(1) C(24) C(29) C(28) -179.0(2)
C(25) C(24) C(29) C(28) 0.0(3)
C(29) C(24) C(25) C(26) -0.0(3)
C(24) C(25) C(26) C(27) 0.1(4)
C(25) C(26) C(27) C(28) -0.2(4)
C(26) C(27) C(28) C(29) 0.2(4)
C(27) C(28) C(29) C(24) -0.1(3)
